data_4024631
loop_
_publ_author_name
'Agostino Pietrangelo'
'Brian O. Patrick'
'Mark J. MacLachlan'
'Michael O. Wolf'

_publ_section_title
;
Conjugated Thiophene-Containing Oligoacenes Through Photocyclization: Bent
Acenedithiophenes and a Thiahelicene
;
_journal_name_full 'Journal of Organic Chemistry'
_journal_page_first 4918
_journal_page_last 4926
_journal_paper_doi 10.1021/jo900590u
_journal_volume 74
_journal_year 2009
_chemical_formula_sum 'C20 H14 S2'
_chemical_formula_weight 318.43
_chemical_name_systematic
;
 ?
;
_space_group_IT_number 14
_symmetry_cell_setting monoclinic
_symmetry_space_group_name_Hall '-P 2yn'
_symmetry_space_group_name_H-M 'P 1 21/n 1'
_atom_sites_solution_hydrogens geom
_atom_sites_solution_primary direct
_atom_sites_solution_secondary difmap
_audit_creation_method SHELXL-97
_cell_angle_alpha 90.000(5)
_cell_angle_beta 96.413(9)
_cell_angle_gamma 90.000(5)
_cell_formula_units_Z 2
_cell_length_a 8.5007(15)
_cell_length_b 5.7259(9)
_cell_length_c 15.333(2)
_cell_measurement_reflns_used 2036
_cell_measurement_temperature 173(2)
_cell_measurement_theta_max 27.46
_cell_measurement_theta_min 2.62
_cell_volume 741.7(2)
_computing_structure_refinement 'SHELXL-97 (Sheldrick, 1997)'
_diffrn_ambient_temperature 173(2)
_diffrn_measured_fraction_theta_full 0.993
_diffrn_measured_fraction_theta_max 0.993
_diffrn_measurement_device_type 'Bruker X8 APEX II'
_diffrn_measurement_method 'area detector'
_diffrn_radiation_monochromator graphite
_diffrn_radiation_source 'fine-focus sealed tube'
_diffrn_radiation_type MoK\a
_diffrn_radiation_wavelength 0.71069
_diffrn_reflns_av_R_equivalents 0.0368
_diffrn_reflns_av_sigmaI/netI 0.0369
_diffrn_reflns_limit_h_max 11
_diffrn_reflns_limit_h_min -11
_diffrn_reflns_limit_k_max 7
_diffrn_reflns_limit_k_min -7
_diffrn_reflns_limit_l_max 20
_diffrn_reflns_limit_l_min -20
_diffrn_reflns_number 7417
_diffrn_reflns_theta_full 27.96
_diffrn_reflns_theta_max 27.96
_diffrn_reflns_theta_min 2.62
_exptl_absorpt_coefficient_mu 0.351
_exptl_absorpt_correction_T_max 0.990
_exptl_absorpt_correction_T_min 0.704
_exptl_absorpt_correction_type multi-scan
_exptl_crystal_colour yellow
_exptl_crystal_density_diffrn 1.426
_exptl_crystal_density_method 'not measured'
_exptl_crystal_description plate
_exptl_crystal_F_000 332
_exptl_crystal_size_max 0.50
_exptl_crystal_size_mid 0.35
_exptl_crystal_size_min 0.03
_refine_diff_density_max 0.342
_refine_diff_density_min -0.231
_refine_diff_density_rms 0.061
_refine_ls_extinction_method none
_refine_ls_goodness_of_fit_ref 1.025
_refine_ls_hydrogen_treatment constr
_refine_ls_matrix_type full
_refine_ls_number_parameters 100
_refine_ls_number_reflns 1784
_refine_ls_number_restraints 0
_refine_ls_restrained_S_all 1.025
_refine_ls_R_factor_all 0.0604
_refine_ls_R_factor_gt 0.0397
_refine_ls_shift/su_max 0.000
_refine_ls_shift/su_mean 0.000
_refine_ls_structure_factor_coef Fsqd
_refine_ls_weighting_details 'calc w=1/[\s^2^(Fo^2^)+(0.0397P)^2^+0.5900P] where P=(Fo^2^+2Fc^2^)/3'
_refine_ls_weighting_scheme calc
_refine_ls_wR_factor_gt 0.0900
_refine_ls_wR_factor_ref 0.1001
_reflns_number_gt 1363
_reflns_number_total 1784
_reflns_threshold_expression >2sigma(I)
_cod_data_source_file jo900590u_si_003.cif
_cod_data_source_block mw062
_cod_original_sg_symbol_H-M 'P 21/n'
_cod_database_code 4024631

loop_
_symmetry_equiv_pos_as_xyz
'x, y, z'
'-x+1/2, y+1/2, -z+1/2'
'-x, -y, -z'
'x-1/2, -y-1/2, z-1/2'

loop_
_atom_site_label
_atom_site_type_symbol
_atom_site_fract_x
_atom_site_fract_y
_atom_site_fract_z
_atom_site_U_iso_or_equiv
_atom_site_adp_type
_atom_site_occupancy
_atom_site_symmetry_multiplicity
_atom_site_calc_flag
_atom_site_refinement_flags
_atom_site_disorder_assembly
_atom_site_disorder_group
C1 C 1.0308(2) 0.4781(4) 0.71684(13) 0.0273(5) Uani 1 1 d . . .
C2 C 1.1287(2) 0.3848(4) 0.78330(12) 0.0262(4) Uani 1 1 d . . .
H2 H 1.1876 0.2456 0.7777 0.031 Uiso 1 1 calc R . .
C3 C 1.1346(2) 0.5166(4) 0.86280(12) 0.0230(4) Uani 1 1 d . . .
C4 C 1.0384(2) 0.7120(3) 0.85382(11) 0.0211(4) Uani 1 1 d . . .
C5 C 1.2205(2) 0.4675(4) 0.94579(12) 0.0250(4) Uani 1 1 d . . .
H5 H 1.2888 0.3359 0.9524 0.030 Uiso 1 1 calc R . .
C6 C 1.2053(2) 0.6077(4) 1.01543(12) 0.0239(4) Uani 1 1 d . . .
H6 H 1.2635 0.5721 1.0704 0.029 Uiso 1 1 calc R . .
C7 C 1.1045(2) 0.8068(3) 1.00861(11) 0.0203(4) Uani 1 1 d . . .
C8 C 1.0182(2) 0.8637(3) 0.92561(11) 0.0200(4) Uani 1 1 d . . .
C9 C 0.9171(2) 1.0545(3) 0.91918(11) 0.0211(4) Uani 1 1 d . . .
H9 H 0.8610 1.0917 0.8638 0.025 Uiso 1 1 calc R . .
C10 C 0.9959(3) 0.3910(5) 0.62466(13) 0.0382(6) Uani 1 1 d . . .
H10A H 0.9202 0.4960 0.5916 0.057 Uiso 0.50 1 calc PR . .
H10B H 0.9507 0.2337 0.6253 0.057 Uiso 0.50 1 calc PR . .
H10C H 1.0941 0.3863 0.5967 0.057 Uiso 0.50 1 calc PR . .
H10D H 1.0565 0.2479 0.6175 0.057 Uiso 0.50 1 calc PR . .
H10E H 1.0260 0.5103 0.5838 0.057 Uiso 0.50 1 calc PR . .
H10F H 0.8826 0.3577 0.6124 0.057 Uiso 0.50 1 calc PR . .
S1 S 0.94261(6) 0.73226(9) 0.74878(3) 0.02655(16) Uani 1 1 d . . .

loop_
_atom_site_aniso_label
_atom_site_aniso_U_11
_atom_site_aniso_U_22
_atom_site_aniso_U_33
_atom_site_aniso_U_23
_atom_site_aniso_U_13
_atom_site_aniso_U_12
C1 0.0260(11) 0.0306(11) 0.0252(9) -0.0068(9) 0.0026(8) -0.0020(9)
C2 0.0240(10) 0.0268(11) 0.0279(10) -0.0040(8) 0.0034(8) -0.0013(9)
C3 0.0227(10) 0.0237(10) 0.0224(9) 0.0008(8) 0.0013(7) -0.0034(8)
C4 0.0202(9) 0.0251(10) 0.0171(8) -0.0006(7) -0.0013(7) -0.0037(8)
C5 0.0245(10) 0.0226(10) 0.0273(9) 0.0028(8) -0.0005(8) 0.0005(9)
C6 0.0233(10) 0.0270(11) 0.0202(9) 0.0035(8) -0.0033(7) -0.0017(9)
C7 0.0190(9) 0.0230(10) 0.0182(8) 0.0026(7) -0.0011(7) -0.0044(8)
C8 0.0196(9) 0.0227(10) 0.0170(8) -0.0003(7) -0.0006(7) -0.0049(8)
C9 0.0194(9) 0.0267(10) 0.0161(8) 0.0017(7) -0.0030(7) -0.0026(8)
C10 0.0388(13) 0.0468(14) 0.0273(10) -0.0146(10) -0.0033(9) 0.0083(12)
S1 0.0275(3) 0.0323(3) 0.0182(2) -0.0044(2) -0.00485(17) 0.0032(2)

loop_
_atom_type_symbol
_atom_type_description
_atom_type_scat_dispersion_real
_atom_type_scat_dispersion_imag
_atom_type_scat_source
C C 0.0033 0.0016 'International Tables Vol C Tables 4.2.6.8 and 6.1.1.4'
H H 0.0000 0.0000 'International Tables Vol C Tables 4.2.6.8 and 6.1.1.4'
S S 0.1246 0.1234 'International Tables Vol C Tables 4.2.6.8 and 6.1.1.4'

loop_
_geom_angle_atom_site_label_1
_geom_angle_atom_site_label_2
_geom_angle_atom_site_label_3
_geom_angle
_geom_angle_site_symmetry_1
_geom_angle_site_symmetry_3
_geom_angle_publ_flag
C2 C1 C10 128.4(2) . . ?
C2 C1 S1 111.61(15) . . ?
C10 C1 S1 120.03(17) . . ?
C1 C2 C3 113.23(19) . . ?
C1 C2 H2 123.4 . . ?
C3 C2 H2 123.4 . . ?
C4 C3 C5 119.18(18) . . ?
C4 C3 C2 112.19(17) . . ?
C5 C3 C2 128.61(19) . . ?
C3 C4 C8 122.39(17) . . ?
C3 C4 S1 111.06(14) . . ?
C8 C4 S1 126.46(15) . . ?
C6 C5 C3 120.25(19) . . ?
C6 C5 H5 119.9 . . ?
C3 C5 H5 119.9 . . ?
C5 C6 C7 121.80(18) . . ?
C5 C6 H6 119.1 . . ?
C7 C6 H6 119.1 . . ?
C9 C7 C6 122.04(17) 3_777 . ?
C9 C7 C8 118.49(18) 3_777 . ?
C6 C7 C8 119.43(17) . . ?
C9 C8 C4 123.46(17) . . ?
C9 C8 C7 119.58(17) . . ?
C4 C8 C7 116.92(18) . . ?
C8 C9 C7 121.92(17) . 3_777 ?
C8 C9 H9 119.0 . . ?
C7 C9 H9 119.0 3_777 . ?
C1 C10 H10A 109.5 . . ?
C1 C10 H10B 109.5 . . ?
H10A C10 H10B 109.5 . . ?
C1 C10 H10C 109.5 . . ?
H10A C10 H10C 109.5 . . ?
H10B C10 H10C 109.5 . . ?
C1 C10 H10D 109.5 . . ?
H10A C10 H10D 141.1 . . ?
H10B C10 H10D 56.3 . . ?
H10C C10 H10D 56.3 . . ?
C1 C10 H10E 109.5 . . ?
H10A C10 H10E 56.3 . . ?
H10B C10 H10E 141.1 . . ?
H10C C10 H10E 56.3 . . ?
H10D C10 H10E 109.5 . . ?
C1 C10 H10F 109.5 . . ?
H10A C10 H10F 56.3 . . ?
H10B C10 H10F 56.3 . . ?
H10C C10 H10F 141.1 . . ?
H10D C10 H10F 109.5 . . ?
H10E C10 H10F 109.5 . . ?
C4 S1 C1 91.92(10) . . ?

loop_
_geom_bond_atom_site_label_1
_geom_bond_atom_site_label_2
_geom_bond_distance
_geom_bond_site_symmetry_2
_geom_bond_publ_flag
C1 C2 1.351(3) . ?
C1 C10 1.497(3) . ?
C1 S1 1.733(2) . ?
C2 C3 1.430(3) . ?
C2 H2 0.9500 . ?
C3 C4 1.384(3) . ?
C3 C5 1.423(3) . ?
C4 C8 1.428(3) . ?
C4 S1 1.7254(18) . ?
C5 C6 1.353(3) . ?
C5 H5 0.9500 . ?
C6 C7 1.423(3) . ?
C6 H6 0.9500 . ?
C7 C9 1.391(3) 3_777 ?
C7 C8 1.433(2) . ?
C8 C9 1.387(3) . ?
C9 C7 1.391(3) 3_777 ?
C9 H9 0.9500 . ?
C10 H10A 0.9800 . ?
C10 H10B 0.9800 . ?
C10 H10C 0.9800 . ?
C10 H10D 0.9800 . ?
C10 H10E 0.9800 . ?
C10 H10F 0.9800 . ?

loop_
_geom_torsion_atom_site_label_1
_geom_torsion_atom_site_label_2
_geom_torsion_atom_site_label_3
_geom_torsion_atom_site_label_4
_geom_torsion
_geom_torsion_site_symmetry_1
_geom_torsion_site_symmetry_2
_geom_torsion_site_symmetry_3
_geom_torsion_site_symmetry_4
_geom_torsion_publ_flag
C10 C1 C2 C3 179.3(2) . . . . ?
S1 C1 C2 C3 0.3(2) . . . . ?
C1 C2 C3 C4 -0.1(3) . . . . ?
C1 C2 C3 C5 178.1(2) . . . . ?
C5 C3 C4 C8 -1.8(3) . . . . ?
C2 C3 C4 C8 176.55(18) . . . . ?
C5 C3 C4 S1 -178.49(15) . . . . ?
C2 C3 C4 S1 -0.1(2) . . . . ?
C4 C3 C5 C6 1.4(3) . . . . ?
C2 C3 C5 C6 -176.6(2) . . . . ?
C3 C5 C6 C7 -0.1(3) . . . . ?
C5 C6 C7 C9 177.07(19) . . . 3_777 ?
C5 C6 C7 C8 -1.0(3) . . . . ?
C3 C4 C8 C9 -177.07(19) . . . . ?
S1 C4 C8 C9 -0.9(3) . . . . ?
C3 C4 C8 C7 0.8(3) . . . . ?
S1 C4 C8 C7 176.92(14) . . . . ?
C9 C7 C8 C9 0.4(3) 3_777 . . . ?
C6 C7 C8 C9 178.55(18) . . . . ?
C9 C7 C8 C4 -177.49(17) 3_777 . . . ?
C6 C7 C8 C4 0.6(3) . . . . ?
C4 C8 C9 C7 177.34(18) . . . 3_777 ?
C7 C8 C9 C7 -0.4(3) . . . 3_777 ?
C3 C4 S1 C1 0.25(16) . . . . ?
C8 C4 S1 C1 -176.27(19) . . . . ?
C2 C1 S1 C4 -0.31(17) . . . . ?
C10 C1 S1 C4 -179.42(19) . . . . ?
